data_7039184
loop_
_publ_author_name
'Wang, Jian-Feng'
'Liu, Shi-Yuan'
'Liu, Chun-Yu'
'Ren, Zhi-Gang'
'Lang, Jian-Ping'

_publ_section_title
;
 Silver(i) complexes with a P-N hybrid ligand and oxyanions: synthesis,
 structures, photocatalysis and photocurrent responses.
;
_journal_issue 22
_journal_name_full 'Dalton transactions (Cambridge, England : 2003)'
_journal_page_first 9294
_journal_page_last 9306
_journal_paper_doi 10.1039/c6dt01211f
_journal_volume 45
_journal_year 2016
_chemical_formula_moiety 'C70 H68 Ag4 N4 O8 P4'
_chemical_formula_sum 'C70 H68 Ag4 N4 O8 P4'
_chemical_formula_weight 1648.64
_chemical_name_systematic
;
 ?
;
_space_group_crystal_system monoclinic
_space_group_IT_number 14
_space_group_name_Hall '-P 2ybc'
_space_group_name_H-M_alt 'P 1 21/c 1'
_symmetry_space_group_name_Hall '-P 2ybc'
_symmetry_space_group_name_H-M 'P 1 21/c 1'
_atom_sites_solution_hydrogens mixed
_audit_update_record
;
2016-01-31 deposited with the CCDC.
2016-05-03 downloaded from the CCDC.
;
_cell_angle_alpha 90
_cell_angle_beta 130.379(2)
_cell_angle_gamma 90
_cell_formula_units_Z 2
_cell_length_a 13.1943(6)
_cell_length_b 18.7064(9)
_cell_length_c 18.1978(7)
_cell_measurement_reflns_used 9039
_cell_measurement_temperature 298(2)
_cell_measurement_theta_max 27.4445
_cell_measurement_theta_min 2.3003
_cell_volume 3421.5(3)
_computing_cell_refinement 'Bruker SAINT'
_computing_data_collection 'Bruker APEX2'
_computing_data_reduction 'Bruker SAINT'
_computing_molecular_graphics 'SHELXL-2013 (Sheldrick, 2013)'
_computing_structure_refinement 'SHELXL-2013 (Sheldrick, 2013)'
_computing_structure_solution 'SHELXL-2013 (Sheldrick, 2013)'
_diffrn_ambient_temperature 298(2)
_diffrn_measured_fraction_theta_full 0.999
_diffrn_measured_fraction_theta_max 0.996
_diffrn_measurement_device_type 'Bruker ApexII'
_diffrn_measurement_method 'phi and omega scans'
_diffrn_radiation_monochromator graphite
_diffrn_radiation_source 'fine-focus sealed tube'
_diffrn_radiation_type MoK\a
_diffrn_radiation_wavelength 0.71073
_diffrn_reflns_av_R_equivalents 0.0487
_diffrn_reflns_av_unetI/netI 0.0239
_diffrn_reflns_Laue_measured_fraction_full 0.999
_diffrn_reflns_Laue_measured_fraction_max 0.996
_diffrn_reflns_limit_h_max 17
_diffrn_reflns_limit_h_min -17
_diffrn_reflns_limit_k_max 24
_diffrn_reflns_limit_k_min -24
_diffrn_reflns_limit_l_max 23
_diffrn_reflns_limit_l_min -23
_diffrn_reflns_number 101858
_diffrn_reflns_point_group_measured_fraction_full 0.999
_diffrn_reflns_point_group_measured_fraction_max 0.996
_diffrn_reflns_theta_full 25.242
_diffrn_reflns_theta_max 27.580
_diffrn_reflns_theta_min 2.300
_exptl_absorpt_coefficient_mu 1.278
_exptl_absorpt_correction_T_max 0.788
_exptl_absorpt_correction_T_min 0.729
_exptl_absorpt_correction_type multi-scan
_exptl_absorpt_process_details 'SADABS-2008/1 - Bruker AXS area detector scaling and absorption correction'
_exptl_crystal_colour colorless
_exptl_crystal_density_diffrn 1.600
_exptl_crystal_description block
_exptl_crystal_F_000 1656
_exptl_crystal_size_max 0.350
_exptl_crystal_size_mid 0.200
_exptl_crystal_size_min 0.150
_refine_diff_density_max 1.362
_refine_diff_density_min -1.044
_refine_diff_density_rms 0.116
_refine_ls_extinction_method none
_refine_ls_goodness_of_fit_ref 1.160
_refine_ls_hydrogen_treatment constr
_refine_ls_matrix_type full
_refine_ls_number_parameters 409
_refine_ls_number_reflns 7885
_refine_ls_number_restraints 0
_refine_ls_restrained_S_all 1.160
_refine_ls_R_factor_all 0.0697
_refine_ls_R_factor_gt 0.0597
_refine_ls_shift/su_max 0.001
_refine_ls_shift/su_mean 0.000
_refine_ls_structure_factor_coef Fsqd
_refine_ls_weighting_details
;
 w=1/[\s^2^(Fo^2^)+(0.0670P)^2^+19.4664P]
 where P=(Fo^2^+2Fc^2^)/3
;
_refine_ls_weighting_scheme calc
_refine_ls_wR_factor_gt 0.1613
_refine_ls_wR_factor_ref 0.1662
_reflns_Friedel_coverage 0.000
_reflns_number_gt 6902
_reflns_number_total 7885
_reflns_threshold_expression 'I > 2\s(I)'
_cod_data_source_file c6dt01211f2.cif
_cod_data_source_block 3
_cod_depositor_comments 'Adding full bibliography for 7039182--7039188.cif.'
_cod_database_code 7039184
_shelx_space_group_comment
;
The symmetry employed for this shelxl refinement is uniquely defined
by the following loop, which should always be used as a source of
symmetry information in preference to the above space-group names.
They are only intended as comments.
;
_shelx_estimated_absorpt_t_min 0.663
_shelx_estimated_absorpt_t_max 0.831
_shelxl_version_number 2013-2

loop_
_space_group_symop_operation_xyz
'x, y, z'
'-x, y+1/2, -z+1/2'
'-x, -y, -z'
'x, -y-1/2, z-1/2'

loop_
_atom_site_label
_atom_site_type_symbol
_atom_site_fract_x
_atom_site_fract_y
_atom_site_fract_z
_atom_site_U_iso_or_equiv
_atom_site_adp_type
_atom_site_occupancy
_atom_site_site_symmetry_order
_atom_site_calc_flag
_atom_site_refinement_flags_posn
_atom_site_refinement_flags_adp
_atom_site_refinement_flags_occupancy
_atom_site_disorder_assembly
_atom_site_disorder_group
Ag1 Ag 0.54464(4) 0.23049(3) 0.70515(3) 0.03760(15) Uani 1 1 d . . . . .
Ag2 Ag 0.72206(4) 0.06634(2) 0.82905(3) 0.03175(13) Uani 1 1 d . . . . .
P1 P 0.33241(13) 0.26227(8) 0.56544(10) 0.0263(3) Uani 1 1 d . . . . .
P2 P 0.44817(13) 0.47910(8) 0.74839(10) 0.0281(3) Uani 1 1 d . . . . .
N1 N 0.2637(4) 0.3713(2) 0.6302(3) 0.0262(9) Uani 1 1 d . . . . .
N2 N -0.0872(5) 0.4254(3) 0.4862(4) 0.0305(10) Uani 1 1 d . . . . .
O1 O 0.7105(4) 0.1577(2) 0.7376(4) 0.0417(10) Uani 1 1 d . . . . .
O2 O 0.9184(5) 0.1379(3) 0.8023(3) 0.0493(12) Uani 1 1 d . . . . .
O3 O 0.6304(5) 0.1739(3) 0.8608(4) 0.0536(13) Uani 1 1 d . . . . .
O4 O 0.6910(5) 0.2825(3) 0.8558(4) 0.0580(15) Uani 1 1 d . . . . .
C1 C 0.2718(5) 0.3546(3) 0.5562(4) 0.0258(11) Uani 1 1 d . . . . .
H1A H 0.1867 0.3569 0.4911 0.031 Uiso 1 1 d R U . . .
H1B H 0.3336 0.3848 0.5586 0.031 Uiso 1 1 d R U . . .
C2 C 0.3887(5) 0.3840(3) 0.7260(4) 0.0290(12) Uani 1 1 d . . . . .
H2A H 0.4560 0.3531 0.7364 0.035 Uiso 1 1 calc R U . . .
H2B H 0.3790 0.3710 0.7728 0.035 Uiso 1 1 calc R U . . .
C3 C 0.1469(5) 0.3967(3) 0.6073(4) 0.0272(11) Uani 1 1 d . . . . .
C4 C 0.1412(6) 0.4203(4) 0.6773(4) 0.0377(14) Uani 1 1 d . . . . .
H4 H 0.2173 0.4195 0.7421 0.045 Uiso 1 1 calc R U . . .
C5 C 0.0231(7) 0.4449(4) 0.6508(5) 0.0462(17) Uani 1 1 d . . . . .
H5 H 0.0195 0.4601 0.6977 0.055 Uiso 1 1 calc R U . . .
C6 C -0.0895(6) 0.4471(4) 0.5549(5) 0.0406(15) Uani 1 1 d . . . . .
H6 H -0.1686 0.4639 0.5377 0.049 Uiso 1 1 calc R U . . .
C7 C 0.0258(5) 0.4011(3) 0.5106(4) 0.0266(11) Uani 1 1 d . . . . .
H7 H 0.0253 0.3863 0.4616 0.032 Uiso 1 1 calc R U . . .
C8 C 0.2090(6) 0.2032(3) 0.5467(4) 0.0308(12) Uani 1 1 d . . . . .
C9 C 0.2518(7) 0.1442(4) 0.6054(5) 0.0400(14) Uani 1 1 d . . . . .
H9 H 0.3426 0.1369 0.6544 0.048 Uiso 1 1 calc R U . . .
C10 C 0.1638(8) 0.0960(4) 0.5935(7) 0.059(2) Uani 1 1 d . . . . .
H10 H 0.1952 0.0567 0.6344 0.071 Uiso 1 1 calc R U . . .
C11 C 0.0306(9) 0.1055(5) 0.5220(7) 0.075(3) Uani 1 1 d . . . . .
H11 H -0.0291 0.0721 0.5123 0.090 Uiso 1 1 calc R U . . .
C12 C -0.0146(8) 0.1646(5) 0.4646(8) 0.088(4) Uani 1 1 d . . . . .
H12 H -0.1057 0.1722 0.4175 0.105 Uiso 1 1 calc R U . . .
C13 C 0.0736(7) 0.2135(4) 0.4755(6) 0.062(2) Uani 1 1 d . . . . .
H13 H 0.0416 0.2530 0.4351 0.074 Uiso 1 1 calc R U . . .
C14 C 0.3193(6) 0.2629(4) 0.4586(3) 0.0268(19) Uani 0.760(10) 1 d G . P A 1
C15 C 0.4289(5) 0.2397(3) 0.4701(3) 0.0363(19) Uani 0.760(10) 1 d G . P A 1
H15 H 0.5055 0.2249 0.5304 0.044 Uiso 0.760(10) 1 calc R U P A 1
C16 C 0.4241(5) 0.2386(3) 0.3915(4) 0.047(2) Uani 0.760(10) 1 d G . P A 1
H16 H 0.4975 0.2231 0.3993 0.057 Uiso 0.760(10) 1 calc R U P A 1
C17 C 0.3097(7) 0.2608(4) 0.3014(4) 0.051(3) Uani 0.760(10) 1 d G . P A 1
H17 H 0.3065 0.2600 0.2489 0.061 Uiso 0.760(10) 1 calc R U P A 1
C18 C 0.2001(6) 0.2840(4) 0.2899(3) 0.055(3) Uani 0.760(10) 1 d G . P A 1
H18 H 0.1235 0.2988 0.2296 0.066 Uiso 0.760(10) 1 calc R U P A 1
C19 C 0.2049(5) 0.2851(4) 0.3685(4) 0.042(2) Uani 0.760(10) 1 d G . P A 1
H19 H 0.1315 0.3006 0.3607 0.051 Uiso 0.760(10) 1 calc R U P A 1
C14A C 0.292(2) 0.2527(12) 0.4494(11) 0.033(8) Uiso 0.240(10) 1 d G . P A 2
C15A C 0.3822(18) 0.2850(13) 0.4448(14) 0.054(8) Uiso 0.240(10) 1 d G . P A 2
H15A H 0.4606 0.3044 0.5001 0.065 Uiso 0.240(10) 1 calc R U P A 2
C16A C 0.356(2) 0.2885(13) 0.3574(17) 0.065(10) Uiso 0.240(10) 1 d G . P A 2
H16A H 0.4162 0.3102 0.3543 0.078 Uiso 0.240(10) 1 calc R U P A 2
C17A C 0.239(2) 0.2597(14) 0.2747(13) 0.055(10) Uiso 0.240(10) 1 d G . P A 2
H17A H 0.2207 0.2620 0.2163 0.066 Uiso 0.240(10) 1 calc R U P A 2
C18A C 0.1480(18) 0.2273(12) 0.2793(11) 0.053(8) Uiso 0.240(10) 1 d G . P A 2
H18A H 0.0696 0.2080 0.2240 0.063 Uiso 0.240(10) 1 calc R U P A 2
C19A C 0.1745(18) 0.2238(11) 0.3667(13) 0.037(6) Uiso 0.240(10) 1 d G . P A 2
H19A H 0.1139 0.2021 0.3698 0.044 Uiso 0.240(10) 1 calc R U P A 2
C20 C 0.5636(6) 0.4829(3) 0.8802(4) 0.0343(13) Uani 1 1 d . . . . .
C21 C 0.5545(7) 0.5398(3) 0.9237(5) 0.0365(13) Uani 1 1 d . . . . .
H21 H 0.4920 0.5756 0.8860 0.044 Uiso 1 1 calc R U . . .
C22 C 0.6384(8) 0.5440(4) 1.0236(5) 0.0541(19) Uani 1 1 d . . . . .
H22 H 0.6329 0.5831 1.0524 0.065 Uiso 1 1 calc R U . . .
C23 C 0.7285(9) 0.4913(5) 1.0798(6) 0.068(3) Uani 1 1 d . . . . .
H23 H 0.7826 0.4936 1.1466 0.081 Uiso 1 1 calc R U . . .
C24 C 0.7383(10) 0.4356(5) 1.0373(6) 0.088(4) Uani 1 1 d . . . . .
H24 H 0.8002 0.3998 1.0757 0.105 Uiso 1 1 calc R U . . .
C25 C 0.6582(9) 0.4308(5) 0.9379(5) 0.073(3) Uani 1 1 d . . . . .
H25 H 0.6680 0.3927 0.9101 0.087 Uiso 1 1 calc R U . . .
C26 C 0.5475(6) 0.4831(4) 0.7097(5) 0.0404(15) Uani 1 1 d . . . . .
C27 C 0.6450(8) 0.4323(5) 0.7396(8) 0.064(2) Uani 1 1 d . . . . .
H27 H 0.6624 0.3943 0.7793 0.077 Uiso 1 1 calc R U . . .
C28 C 0.7172(10) 0.4416(6) 0.7060(10) 0.093(4) Uani 1 1 d . . . . .
H28 H 0.7814 0.4082 0.7229 0.111 Uiso 1 1 calc R U . . .
C29 C 0.6930(12) 0.4990(6) 0.6494(9) 0.082(3) Uani 1 1 d . . . . .
H29 H 0.7420 0.5051 0.6295 0.098 Uiso 1 1 calc R U . . .
C30 C 0.5987(11) 0.5457(7) 0.6234(7) 0.081(3) Uani 1 1 d . . . . .
H30 H 0.5823 0.5844 0.5848 0.098 Uiso 1 1 calc R U . . .
C31 C 0.5262(7) 0.5384(5) 0.6515(5) 0.0540(19) Uani 1 1 d . . . . .
H31 H 0.4602 0.5717 0.6309 0.065 Uiso 1 1 calc R U . . .
C32 C 0.8163(6) 0.1735(3) 0.7545(4) 0.0335(12) Uani 1 1 d . . . . .
C33 C 0.8132(8) 0.2434(5) 0.7112(6) 0.062(2) Uani 1 1 d . . . . .
H33A H 0.8343 0.2820 0.7539 0.093 Uiso 1 1 calc R U . . .
H33B H 0.7260 0.2507 0.6501 0.093 Uiso 1 1 calc R U . . .
H33C H 0.8773 0.2419 0.7023 0.093 Uiso 1 1 calc R U . . .
C34 C 0.7007(8) 0.2303(4) 0.9012(5) 0.053(2) Uani 1 1 d . . . . .
C35 C 0.8019(13) 0.2327(6) 1.0101(6) 0.100(5) Uani 1 1 d . . . . .
H35A H 0.8881 0.2207 1.0316 0.150 Uiso 1 1 calc R U . . .
H35B H 0.7774 0.1989 1.0361 0.150 Uiso 1 1 calc R U . . .
H35C H 0.8043 0.2799 1.0320 0.150 Uiso 1 1 calc R U . . .

loop_
_atom_site_aniso_label
_atom_site_aniso_U_11
_atom_site_aniso_U_22
_atom_site_aniso_U_33
_atom_site_aniso_U_23
_atom_site_aniso_U_13
_atom_site_aniso_U_12
Ag1 0.0199(2) 0.0397(3) 0.0338(3) 0.00582(19) 0.00869(19) 0.00686(17)
Ag2 0.0211(2) 0.0271(2) 0.0338(2) -0.00165(17) 0.01186(18) -0.00248(15)
P1 0.0177(6) 0.0289(7) 0.0232(7) -0.0018(5) 0.0093(5) 0.0044(5)
P2 0.0187(6) 0.0266(7) 0.0244(7) -0.0053(5) 0.0074(5) 0.0016(5)
N1 0.021(2) 0.026(2) 0.0143(19) -0.0064(16) 0.0040(17) 0.0017(17)
N2 0.022(2) 0.028(2) 0.033(2) -0.0022(19) 0.014(2) 0.0001(18)
O1 0.035(2) 0.037(2) 0.056(3) 0.009(2) 0.031(2) 0.0050(19)
O2 0.032(2) 0.068(3) 0.040(3) 0.013(2) 0.020(2) 0.015(2)
O3 0.058(3) 0.054(3) 0.049(3) -0.002(2) 0.035(3) 0.013(3)
O4 0.044(3) 0.036(3) 0.044(3) -0.005(2) 0.006(2) 0.012(2)
C1 0.020(2) 0.026(3) 0.023(2) -0.001(2) 0.011(2) 0.003(2)
C2 0.023(3) 0.025(3) 0.022(3) -0.005(2) 0.007(2) 0.002(2)
C3 0.020(2) 0.028(3) 0.027(3) -0.005(2) 0.012(2) -0.002(2)
C4 0.030(3) 0.045(4) 0.026(3) -0.012(3) 0.013(2) -0.006(3)
C5 0.041(4) 0.063(5) 0.036(3) -0.019(3) 0.026(3) -0.009(3)
C6 0.029(3) 0.050(4) 0.041(3) -0.010(3) 0.021(3) -0.004(3)
C7 0.027(3) 0.024(2) 0.022(2) -0.006(2) 0.012(2) -0.002(2)
C8 0.027(3) 0.029(3) 0.027(3) -0.008(2) 0.013(2) -0.002(2)
C9 0.036(3) 0.043(4) 0.041(3) 0.006(3) 0.025(3) 0.005(3)
C10 0.052(4) 0.049(4) 0.074(5) 0.015(4) 0.040(4) 0.004(4)
C11 0.048(5) 0.063(5) 0.079(6) 0.010(5) 0.025(5) -0.021(4)
C12 0.025(4) 0.071(6) 0.097(7) 0.015(5) 0.007(4) -0.015(4)
C13 0.027(3) 0.042(4) 0.063(5) 0.004(4) 0.006(3) -0.007(3)
C14 0.026(4) 0.028(4) 0.025(4) -0.007(3) 0.015(3) -0.001(3)
C15 0.032(4) 0.036(4) 0.043(5) -0.009(3) 0.025(4) -0.004(3)
C16 0.052(6) 0.050(5) 0.063(6) -0.006(5) 0.048(5) 0.000(4)
C17 0.075(8) 0.046(5) 0.051(6) 0.002(5) 0.049(6) 0.003(5)
C18 0.062(6) 0.071(7) 0.032(5) 0.001(5) 0.031(5) 0.010(5)
C19 0.048(5) 0.049(5) 0.035(4) 0.003(4) 0.029(4) 0.012(4)
C20 0.029(3) 0.029(3) 0.023(3) -0.009(2) 0.007(2) -0.001(2)
C21 0.044(3) 0.029(3) 0.034(3) 0.004(2) 0.024(3) 0.006(3)
C22 0.066(5) 0.045(4) 0.037(4) -0.010(3) 0.027(4) 0.003(4)
C23 0.065(5) 0.063(5) 0.030(4) -0.014(3) 0.010(4) 0.006(4)
C24 0.081(7) 0.064(6) 0.031(4) -0.013(4) -0.002(4) 0.033(5)
C25 0.061(5) 0.061(5) 0.029(4) -0.020(3) -0.001(3) 0.031(4)
C26 0.024(3) 0.045(4) 0.045(4) -0.023(3) 0.019(3) -0.010(3)
C27 0.044(4) 0.048(4) 0.099(7) -0.009(4) 0.046(5) 0.002(3)
C28 0.060(6) 0.073(7) 0.164(12) -0.044(7) 0.081(7) -0.002(5)
C29 0.101(8) 0.074(7) 0.116(9) -0.010(6) 0.091(8) 0.004(6)
C30 0.076(6) 0.128(9) 0.069(6) -0.002(6) 0.060(6) 0.007(6)
C31 0.041(4) 0.082(6) 0.037(4) -0.001(4) 0.025(3) 0.009(4)
C32 0.026(3) 0.039(3) 0.027(3) -0.001(2) 0.014(2) -0.003(2)
C33 0.041(4) 0.075(6) 0.053(5) 0.023(4) 0.023(4) -0.004(4)
C34 0.047(4) 0.056(5) 0.037(4) -0.015(3) 0.019(3) 0.015(3)
C35 0.129(10) 0.079(7) 0.039(5) -0.008(4) 0.031(6) 0.040(7)

loop_
_atom_type_symbol
_atom_type_description
_atom_type_scat_dispersion_real
_atom_type_scat_dispersion_imag
_atom_type_scat_source
C C 0.0033 0.0016 'International Tables Vol C Tables 4.2.6.8 and 6.1.1.4'
H H 0.0000 0.0000 'International Tables Vol C Tables 4.2.6.8 and 6.1.1.4'
Ag Ag -0.8971 1.1015 'International Tables Vol C Tables 4.2.6.8 and 6.1.1.4'
N N 0.0061 0.0033 'International Tables Vol C Tables 4.2.6.8 and 6.1.1.4'
O O 0.0106 0.0060 'International Tables Vol C Tables 4.2.6.8 and 6.1.1.4'
P P 0.1023 0.0942 'International Tables Vol C Tables 4.2.6.8 and 6.1.1.4'

loop_
_geom_angle_atom_site_label_1
_geom_angle_atom_site_label_2
_geom_angle_atom_site_label_3
_geom_angle
_geom_angle_site_symmetry_1
_geom_angle_site_symmetry_3
O1 Ag1 O4 91.14(18) . .
O1 Ag1 P1 134.44(13) . .
O4 Ag1 P1 132.62(13) . .
O1 Ag1 O3 78.61(17) . .
O4 Ag1 O3 54.4(2) . .
P1 Ag1 O3 133.21(14) . .
N2 Ag2 O1 110.85(17) 4_666 .
N2 Ag2 P2 130.07(13) 4_666 2_646
O1 Ag2 P2 119.01(13) . 2_646
N2 Ag2 O3 87.89(17) 4_666 .
O1 Ag2 O3 76.41(17) . .
P2 Ag2 O3 105.53(14) 2_646 .
C8 P1 C14A 99.6(7) . .
C8 P1 C14 110.4(3) . .
C8 P1 C1 105.5(3) . .
C14A P1 C1 101.5(7) . .
C14 P1 C1 99.1(3) . .
C8 P1 Ag1 110.4(2) . .
C14A P1 Ag1 118.9(7) . .
C14 P1 Ag1 112.28(17) . .
C1 P1 Ag1 118.48(17) . .
C20 P2 C26 107.7(3) . .
C20 P2 C2 101.4(3) . .
C26 P2 C2 104.8(3) . .
C20 P2 Ag2 114.6(2) . 2_656
C26 P2 Ag2 112.3(2) . 2_656
C2 P2 Ag2 114.96(17) . 2_656
C3 N1 C2 118.7(4) . .
C3 N1 C1 121.8(4) . .
C2 N1 C1 116.3(4) . .
C7 N2 C6 119.5(5) . .
C7 N2 Ag2 121.9(4) . 4_465
C6 N2 Ag2 118.6(4) . 4_465
C32 O1 Ag1 130.2(4) . .
C32 O1 Ag2 116.8(4) . .
Ag1 O1 Ag2 103.26(17) . .
C34 O3 Ag1 85.9(5) . .
C34 O3 Ag2 119.9(5) . .
Ag1 O3 Ag2 90.57(16) . .
C34 O4 Ag1 96.1(4) . .
N1 C1 P1 113.6(4) . .
N1 C1 H1A 113.6 . .
P1 C1 H1A 103.9 . .
N1 C1 H1B 113.3 . .
P1 C1 H1B 103.7 . .
H1A C1 H1B 107.7 . .
N1 C2 P2 114.0(4) . .
N1 C2 H2A 108.8 . .
P2 C2 H2A 108.8 . .
N1 C2 H2B 108.8 . .
P2 C2 H2B 108.8 . .
H2A C2 H2B 107.7 . .
N1 C3 C4 122.6(5) . .
N1 C3 C7 122.0(5) . .
C4 C3 C7 115.4(5) . .
C5 C4 C3 120.2(6) . .
C5 C4 H4 119.9 . .
C3 C4 H4 119.9 . .
C4 C5 C6 120.0(6) . .
C4 C5 H5 120.0 . .
C6 C5 H5 120.0 . .
N2 C6 C5 121.3(6) . .
N2 C6 H6 119.4 . .
C5 C6 H6 119.4 . .
N2 C7 C3 123.6(5) . .
N2 C7 H7 118.2 . .
C3 C7 H7 118.2 . .
C9 C8 C13 118.1(6) . .
C9 C8 P1 118.5(5) . .
C13 C8 P1 123.4(5) . .
C10 C9 C8 121.6(6) . .
C10 C9 H9 119.2 . .
C8 C9 H9 119.2 . .
C11 C10 C9 120.1(8) . .
C11 C10 H10 120.0 . .
C9 C10 H10 120.0 . .
C10 C11 C12 119.5(8) . .
C10 C11 H11 120.3 . .
C12 C11 H11 120.3 . .
C11 C12 C13 120.9(8) . .
C11 C12 H12 119.5 . .
C13 C12 H12 119.5 . .
C8 C13 C12 119.8(7) . .
C8 C13 H13 120.1 . .
C12 C13 H13 120.1 . .
C15 C14 C19 120.0 . .
C15 C14 P1 117.6(3) . .
C19 C14 P1 122.4(3) . .
C14 C15 C16 120.0 . .
C14 C15 H15 120.0 . .
C16 C15 H15 120.0 . .
C17 C16 C15 120.0 . .
C17 C16 H16 120.0 . .
C15 C16 H16 120.0 . .
C18 C17 C16 120.0 . .
C18 C17 H17 120.0 . .
C16 C17 H17 120.0 . .
C19 C18 C17 120.0 . .
C19 C18 H18 120.0 . .
C17 C18 H18 120.0 . .
C18 C19 C14 120.0 . .
C18 C19 H19 120.0 . .
C14 C19 H19 120.0 . .
C15A C14A C19A 120.0 . .
C15A C14A P1 114.1(12) . .
C19A C14A P1 125.5(12) . .
C14A C15A C16A 120.0 . .
C14A C15A H15A 120.0 . .
C16A C15A H15A 120.0 . .
C17A C16A C15A 120.0 . .
C17A C16A H16A 120.0 . .
C15A C16A H16A 120.0 . .
C16A C17A C18A 120.0 . .
C16A C17A H17A 120.0 . .
C18A C17A H17A 120.0 . .
C19A C18A C17A 120.0 . .
C19A C18A H18A 120.0 . .
C17A C18A H18A 120.0 . .
C18A C19A C14A 120.0 . .
C18A C19A H19A 120.0 . .
C14A C19A H19A 120.0 . .
C21 C20 C25 118.7(6) . .
C21 C20 P2 118.4(5) . .
C25 C20 P2 122.9(5) . .
C20 C21 C22 120.2(6) . .
C20 C21 H21 119.9 . .
C22 C21 H21 119.9 . .
C23 C22 C21 120.7(7) . .
C23 C22 H22 119.6 . .
C21 C22 H22 119.6 . .
C24 C23 C22 119.2(7) . .
C24 C23 H23 120.4 . .
C22 C23 H23 120.4 . .
C23 C24 C25 121.4(8) . .
C23 C24 H24 119.3 . .
C25 C24 H24 119.3 . .
C20 C25 C24 119.7(7) . .
C20 C25 H25 120.1 . .
C24 C25 H25 120.1 . .
C31 C26 C27 119.4(7) . .
C31 C26 P2 118.9(5) . .
C27 C26 P2 121.7(7) . .
C26 C27 C28 116.7(9) . .
C26 C27 H27 121.7 . .
C28 C27 H27 121.7 . .
C29 C28 C27 121.2(8) . .
C29 C28 H28 119.4 . .
C27 C28 H28 119.4 . .
C30 C29 C28 119.2(9) . .
C30 C29 H29 120.4 . .
C28 C29 H29 120.4 . .
C29 C30 C31 121.7(11) . .
C29 C30 H30 119.1 . .
C31 C30 H30 119.1 . .
C30 C31 C26 121.8(9) . .
C30 C31 H31 119.1 . .
C26 C31 H31 119.1 . .
O2 C32 O1 125.8(6) . .
O2 C32 C33 119.1(6) . .
O1 C32 C33 115.1(6) . .
C32 C33 H33A 109.5 . .
C32 C33 H33B 109.5 . .
H33A C33 H33B 109.5 . .
C32 C33 H33C 109.5 . .
H33A C33 H33C 109.5 . .
H33B C33 H33C 109.5 . .
O4 C34 O3 123.2(7) . .
O4 C34 C35 118.5(8) . .
O3 C34 C35 118.3(9) . .
C34 C35 H35A 109.5 . .
C34 C35 H35B 109.5 . .
H35A C35 H35B 109.5 . .
C34 C35 H35C 109.5 . .
H35A C35 H35C 109.5 . .
H35B C35 H35C 109.5 . .

loop_
_geom_bond_atom_site_label_1
_geom_bond_atom_site_label_2
_geom_bond_distance
_geom_bond_site_symmetry_2
Ag1 O1 2.305(4) .
Ag1 O4 2.310(5) .
Ag1 P1 2.3311(14) .
Ag1 O3 2.504(5) .
Ag2 N2 2.283(5) 4_666
Ag2 O1 2.321(4) .
Ag2 P2 2.3650(14) 2_646
Ag2 O3 2.599(5) .
P1 C8 1.809(6) .
P1 C14A 1.819(15) .
P1 C14 1.837(4) .
P1 C1 1.864(5) .
P2 C20 1.829(6) .
P2 C26 1.848(7) .
P2 C2 1.879(6) .
P2 Ag2 2.3650(14) 2_656
N1 C3 1.393(7) .
N1 C2 1.446(6) .
N1 C1 1.451(7) .
N2 C7 1.330(7) .
N2 C6 1.331(8) .
N2 Ag2 2.283(5) 4_465
O1 C32 1.255(7) .
O2 C32 1.223(7) .
O3 C34 1.277(10) .
O4 C34 1.230(10) .
C1 H1A 0.9699 .
C1 H1B 0.9700 .
C2 H2A 0.9700 .
C2 H2B 0.9700 .
C3 C4 1.397(8) .
C3 C7 1.419(7) .
C4 C5 1.377(9) .
C4 H4 0.9300 .
C5 C6 1.377(9) .
C5 H5 0.9300 .
C6 H6 0.9300 .
C7 H7 0.9300 .
C8 C9 1.377(9) .
C8 C13 1.380(9) .
C9 C10 1.372(10) .
C9 H9 0.9300 .
C10 C11 1.360(12) .
C10 H10 0.9300 .
C11 C12 1.363(13) .
C11 H11 0.9300 .
C12 C13 1.390(12) .
C12 H12 0.9300 .
C13 H13 0.9300 .
C14 C15 1.3900 .
C14 C19 1.3900 .
C15 C16 1.3900 .
C15 H15 0.9300 .
C16 C17 1.3900 .
C16 H16 0.9300 .
C17 C18 1.3900 .
C17 H17 0.9300 .
C18 C19 1.3900 .
C18 H18 0.9300 .
C19 H19 0.9300 .
C14A C15A 1.3900 .
C14A C19A 1.3900 .
C15A C16A 1.3900 .
C15A H15A 0.9300 .
C16A C17A 1.3900 .
C16A H16A 0.9300 .
C17A C18A 1.3900 .
C17A H17A 0.9300 .
C18A C19A 1.3900 .
C18A H18A 0.9300 .
C19A H19A 0.9300 .
C20 C21 1.378(8) .
C20 C25 1.382(9) .
C21 C22 1.389(9) .
C21 H21 0.9300 .
C22 C23 1.362(11) .
C22 H22 0.9300 .
C23 C24 1.353(12) .
C23 H23 0.9300 .
C24 C25 1.386(11) .
C24 H24 0.9300 .
C25 H25 0.9300 .
C26 C31 1.372(11) .
C26 C27 1.396(10) .
C27 C28 1.437(14) .
C27 H27 0.9300 .
C28 C29 1.376(17) .
C28 H28 0.9300 .
C29 C30 1.331(15) .
C29 H29 0.9300 .
C30 C31 1.354(11) .
C30 H30 0.9300 .
C31 H31 0.9300 .
C32 C33 1.514(10) .
C33 H33A 0.9600 .
C33 H33B 0.9600 .
C33 H33C 0.9600 .
C34 C35 1.512(11) .
C35 H35A 0.9600 .
C35 H35B 0.9600 .
C35 H35C 0.9600 .
